data_7227915
loop_
_publ_author_name
'Ma, Aiqing'
'Ke, Fei'
'Jiang, Jing'
'Yuan, Qiaoyu'
'Luo, Zhidong'
'Liu, Jianqiang'
'Kumar, Abhinav'

_publ_section_title
;
 Two lanthanide-based metal--organic frameworks for highly efficient
 adsorption and removal of fluoride ions from water
;
_journal_issue 16
_journal_name_full CrystEngComm
_journal_page_first 2172
_journal_paper_doi 10.1039/C7CE00291B
_journal_volume 19
_journal_year 2017
_chemical_formula_moiety 'Ce2 (N O 3)2 (C22 H10 O8) (H2 O)4, 4(C3 H7 N O)'
_chemical_formula_sum 'C34 H46 Ce2 N6 O22'
_chemical_formula_weight 1171.01
_space_group_crystal_system monoclinic
_space_group_IT_number 15
_space_group_name_Hall '-C 2yc'
_space_group_name_H-M_alt 'C 1 2/c 1'
_symmetry_space_group_name_Hall '-C 2yc'
_symmetry_space_group_name_H-M 'C 1 2/c 1'
_atom_sites_solution_hydrogens mixed
_audit_creation_method SHELXL-2014/6
_audit_update_record
;
2017-03-12 deposited with the CCDC.
2017-03-21 downloaded from the CCDC.
;
_cell_angle_alpha 90
_cell_angle_beta 101.9661(9)
_cell_angle_gamma 90
_cell_formula_units_Z 4
_cell_length_a 25.5147(15)
_cell_length_b 13.4137(8)
_cell_length_c 14.6329(9)
_cell_measurement_reflns_used 6898
_cell_measurement_temperature 293(2)
_cell_measurement_theta_max 27.2937
_cell_measurement_theta_min 2.3402
_cell_volume 4899.2(5)
_computing_structure_refinement 'SHELXL-2014/6 (Sheldrick, 2014)'
_diffrn_ambient_temperature 293(2)
_diffrn_measured_fraction_theta_full 0.899
_diffrn_measured_fraction_theta_max 0.809
_diffrn_measurement_device_type 'Bruker SMART APEX diffractometer'
_diffrn_radiation_type MoK\a
_diffrn_radiation_wavelength 0.71073
_diffrn_reflns_av_unetI/netI 0.0558
_diffrn_reflns_Laue_measured_fraction_full 0.899
_diffrn_reflns_Laue_measured_fraction_max 0.809
_diffrn_reflns_limit_h_max 31
_diffrn_reflns_limit_h_min -32
_diffrn_reflns_limit_k_max 17
_diffrn_reflns_limit_k_min 0
_diffrn_reflns_limit_l_max 19
_diffrn_reflns_limit_l_min 0
_diffrn_reflns_number 16658
_diffrn_reflns_point_group_measured_fraction_full 0.899
_diffrn_reflns_point_group_measured_fraction_max 0.809
_diffrn_reflns_theta_full 25.242
_diffrn_reflns_theta_max 28.005
_diffrn_reflns_theta_min 2.340
_exptl_absorpt_coefficient_mu 1.915
_exptl_crystal_density_diffrn 1.588
_exptl_crystal_description prism
_exptl_crystal_F_000 2336
_exptl_crystal_size_max 0.230
_exptl_crystal_size_mid 0.160
_exptl_crystal_size_min 0.100
_refine_diff_density_max 1.869
_refine_diff_density_min -1.012
_refine_diff_density_rms 0.168
_refine_ls_extinction_method none
_refine_ls_goodness_of_fit_ref 1.039
_refine_ls_hydrogen_treatment constr
_refine_ls_matrix_type full
_refine_ls_number_parameters 200
_refine_ls_number_reflns 6341
_refine_ls_number_restraints 0
_refine_ls_restrained_S_all 1.039
_refine_ls_R_factor_all 0.0806
_refine_ls_R_factor_gt 0.0562
_refine_ls_shift/su_max 0.001
_refine_ls_shift/su_mean 0.001
_refine_ls_structure_factor_coef Fsqd
_refine_ls_weighting_details 'w=1/[\s^2^(Fo^2^)+(0.0854P)^2^+36.0600P] where P=(Fo^2^+2Fc^2^)/3'
_refine_ls_weighting_scheme calc
_refine_ls_wR_factor_gt 0.1506
_refine_ls_wR_factor_ref 0.1698
_reflns_number_gt 4611
_reflns_number_total 6341
_reflns_threshold_expression 'I > 2\s(I)'
_cod_data_source_file c7ce00291b2.cif
_cod_data_source_block ce
_cod_depositor_comments 'Adding full bibliography for 7227915.cif.'
_cod_database_code 7227915
_shelx_estimated_absorpt_t_min 0.667
_shelx_estimated_absorpt_t_max 0.832
_diffrn_reflns_v_r_equivalents 0.0432
_shelxl_version_number 2014/6

loop_
_space_group_symop_operation_xyz
'x, y, z'
'-x, y, -z+1/2'
'x+1/2, y+1/2, z'
'-x+1/2, y+1/2, -z+1/2'
'-x, -y, -z'
'x, -y, z-1/2'
'-x+1/2, -y+1/2, -z'
'x+1/2, -y+1/2, z-1/2'

loop_
_atom_site_label
_atom_site_type_symbol
_atom_site_fract_x
_atom_site_fract_y
_atom_site_fract_z
_atom_site_U_iso_or_equiv
_atom_site_adp_type
_atom_site_occupancy
_atom_site_site_symmetry_order
_atom_site_calc_flag
_atom_site_refinement_flags_posn
_atom_site_refinement_flags_adp
Ce1 Ce 0.32595(2) 0.30895(3) 0.54866(3) 0.02762(17) Uani 1 1 d . .
O1 O 0.2238(3) 0.3468(5) 0.4479(5) 0.0413(16) Uani 1 1 d . .
O2 O 0.2891(3) 0.4507(5) 0.4429(5) 0.0466(18) Uani 1 1 d . .
O3 O 0.2628(3) 0.6444(6) 0.1451(5) 0.0504(19) Uani 1 1 d . .
O4 O 0.1871(3) 0.7293(5) 0.1056(5) 0.0467(17) Uani 1 1 d . .
O5 O 0.4099(5) 0.3447(9) 0.4767(8) 0.096(4) Uani 1 1 d . .
O6 O 0.4117(5) 0.2008(10) 0.5395(9) 0.104(4) Uani 1 1 d . .
O7 O 0.4718(5) 0.2335(13) 0.4638(11) 0.143(6) Uani 1 1 d . .
O1W O 0.3720(3) 0.4558(6) 0.6250(6) 0.074(2) Uani 1 1 d . .
H11 H 0.4004 0.4649 0.6059 0.110 Uiso 1 1 d R U
H12 H 0.3521 0.5060 0.6124 0.110 Uiso 1 1 d R U
O2W O 0.3670(4) 0.2562(7) 0.7097(6) 0.083(3) Uani 1 1 d . .
H21 H 0.3967 0.2291 0.7100 0.125 Uiso 1 1 d R U
H22 H 0.3714 0.3056 0.7456 0.125 Uiso 1 1 d R U
N1 N 0.4314(5) 0.2594(14) 0.4941(10) 0.085(4) Uani 1 1 d . .
C1 C 0.2420(4) 0.4256(7) 0.4179(6) 0.034(2) Uani 1 1 d . .
C2 C 0.2044(4) 0.4866(7) 0.3477(6) 0.038(2) Uani 1 1 d . .
C3 C 0.2263(4) 0.5483(7) 0.2881(7) 0.040(2) Uani 1 1 d . .
H3 H 0.2632 0.5532 0.2950 0.048 Uiso 1 1 calc R U
C4 C 0.1927(4) 0.6026(7) 0.2183(7) 0.042(2) Uani 1 1 d . .
C5 C 0.1376(4) 0.5967(7) 0.2107(7) 0.039(2) Uani 1 1 d . .
H5 H 0.1154 0.6341 0.1650 0.047 Uiso 1 1 calc R U
C6 C 0.1148(4) 0.5373(7) 0.2687(7) 0.037(2) Uani 1 1 d . .
C7 C 0.1495(3) 0.4825(7) 0.3398(7) 0.036(2) Uani 1 1 d . .
H7 H 0.1351 0.4437 0.3812 0.043 Uiso 1 1 calc R U
C8 C 0.2157(4) 0.6635(7) 0.1515(7) 0.038(2) Uani 1 1 d . .
C9 C 0.0559(4) 0.5344(7) 0.2606(7) 0.039(2) Uani 1 1 d . .
C10 C 0.0330(4) 0.5323(8) 0.3371(7) 0.045(2) Uani 1 1 d . .
H10 H 0.0546 0.5308 0.3967 0.054 Uiso 1 1 calc R U
C11 C -0.0224(4) 0.5325(10) 0.3261(8) 0.060(3) Uani 1 1 d . .
H11A H -0.0373 0.5313 0.3789 0.072 Uiso 1 1 calc R U

loop_
_atom_site_aniso_label
_atom_site_aniso_U_11
_atom_site_aniso_U_22
_atom_site_aniso_U_33
_atom_site_aniso_U_23
_atom_site_aniso_U_13
_atom_site_aniso_U_12
Ce1 0.0220(3) 0.0325(3) 0.0280(3) -0.0012(2) 0.0042(2) 0.0003(2)
O1 0.047(4) 0.029(3) 0.047(4) 0.009(3) 0.007(3) 0.000(3)
O2 0.025(4) 0.047(4) 0.063(5) 0.025(3) -0.003(3) 0.002(3)
O3 0.033(4) 0.070(5) 0.048(4) 0.028(4) 0.009(3) 0.010(4)
O4 0.044(4) 0.049(4) 0.049(4) 0.020(3) 0.014(3) 0.008(3)
O5 0.100(8) 0.084(7) 0.129(9) -0.042(7) 0.082(8) -0.047(7)
O6 0.071(7) 0.145(11) 0.101(9) 0.042(8) 0.031(7) 0.052(7)
O7 0.076(8) 0.207(14) 0.161(13) -0.064(12) 0.063(9) 0.011(9)
O1W 0.067(6) 0.075(6) 0.082(6) -0.020(5) 0.023(5) -0.019(5)
O2W 0.093(7) 0.091(7) 0.057(5) 0.009(5) -0.007(5) 0.026(6)
N1 0.051(8) 0.121(12) 0.085(10) -0.043(9) 0.017(7) -0.011(8)
C1 0.034(6) 0.033(5) 0.038(5) 0.015(4) 0.011(4) 0.016(4)
C2 0.033(5) 0.041(5) 0.039(5) 0.013(4) 0.009(4) 0.004(4)
C3 0.021(5) 0.057(6) 0.041(5) 0.010(5) 0.008(4) -0.002(4)
C4 0.035(6) 0.049(6) 0.041(5) 0.015(4) 0.005(4) 0.005(4)
C5 0.026(5) 0.046(6) 0.043(5) 0.016(4) 0.003(4) 0.010(4)
C6 0.034(5) 0.034(5) 0.047(6) 0.012(4) 0.015(4) 0.008(4)
C7 0.027(5) 0.042(5) 0.043(5) 0.003(4) 0.016(4) -0.004(4)
C8 0.020(5) 0.055(6) 0.038(5) 0.013(4) 0.007(4) -0.004(4)
C9 0.032(5) 0.039(5) 0.048(6) 0.007(4) 0.014(4) 0.002(4)
C10 0.031(6) 0.059(6) 0.043(5) -0.007(5) 0.005(4) -0.003(5)
C11 0.029(6) 0.106(10) 0.047(6) -0.022(6) 0.017(5) -0.003(6)

loop_
_atom_type_symbol
_atom_type_description
_atom_type_scat_dispersion_real
_atom_type_scat_dispersion_imag
_atom_type_scat_source
C C 0.0033 0.0016 'International Tables Vol C Tables 4.2.6.8 and 6.1.1.4'
H H 0.0000 0.0000 'International Tables Vol C Tables 4.2.6.8 and 6.1.1.4'
N N 0.0061 0.0033 'International Tables Vol C Tables 4.2.6.8 and 6.1.1.4'
O O 0.0106 0.0060 'International Tables Vol C Tables 4.2.6.8 and 6.1.1.4'
Ce Ce -0.2486 2.6331 'International Tables Vol C Tables 4.2.6.8 and 6.1.1.4'

loop_
_geom_angle_atom_site_label_1
_geom_angle_atom_site_label_2
_geom_angle_atom_site_label_3
_geom_angle
_geom_angle_site_symmetry_1
_geom_angle_site_symmetry_3
O3 Ce1 O1W 80.8(3) 6_566 .
O3 Ce1 O1 78.4(2) 6_566 7_556
O1W Ce1 O1 151.7(3) . 7_556
O3 Ce1 O4 131.7(2) 6_566 4_545
O1W Ce1 O4 137.0(3) . 4_545
O1 Ce1 O4 71.1(2) 7_556 4_545
O3 Ce1 O2W 73.8(3) 6_566 .
O1W Ce1 O2W 74.1(3) . .
O1 Ce1 O2W 81.7(3) 7_556 .
O4 Ce1 O2W 134.5(3) 4_545 .
O3 Ce1 O2 87.4(3) 6_566 .
O1W Ce1 O2 75.8(3) . .
O1 Ce1 O2 122.0(2) 7_556 .
O4 Ce1 O2 78.5(2) 4_545 .
O2W Ce1 O2 146.6(3) . .
O3 Ce1 O5 151.7(3) 6_566 .
O1W Ce1 O5 71.4(3) . .
O1 Ce1 O5 129.4(3) 7_556 .
O4 Ce1 O5 71.1(3) 4_545 .
O2W Ce1 O5 102.4(4) . .
O2 Ce1 O5 81.2(4) . .
O3 Ce1 O6 145.3(3) 6_566 .
O1W Ce1 O6 98.1(4) . .
O1 Ce1 O6 88.3(3) 7_556 .
O4 Ce1 O6 70.8(3) 4_545 .
O2W Ce1 O6 72.6(4) . .
O2 Ce1 O6 126.3(3) . .
O5 Ce1 O6 47.8(4) . .
O3 Ce1 O1 66.3(2) 6_566 .
O1W Ce1 O1 114.0(3) . .
O1 Ce1 O1 74.5(2) 7_556 .
O4 Ce1 O1 69.9(2) 4_545 .
O2W Ce1 O1 136.6(3) . .
O2 Ce1 O1 48.7(2) . .
O5 Ce1 O1 120.8(3) . .
O6 Ce1 O1 140.4(3) . .
O3 Ce1 Ce1 67.30(15) 6_566 7_556
O1W Ce1 Ce1 142.2(2) . 7_556
O1 Ce1 Ce1 39.85(15) 7_556 7_556
O4 Ce1 Ce1 65.21(16) 4_545 7_556
O2W Ce1 Ce1 113.4(2) . 7_556
O2 Ce1 Ce1 82.71(15) . 7_556
O5 Ce1 Ce1 135.6(2) . 7_556
O6 Ce1 Ce1 119.7(3) . 7_556
O1 Ce1 Ce1 34.63(13) . 7_556
C1 O1 Ce1 161.0(6) . 7_556
C1 O1 Ce1 88.0(5) . .
Ce1 O1 Ce1 105.5(2) 7_556 .
C1 O2 Ce1 101.2(5) . .
C8 O3 Ce1 138.8(6) . 6_565
C8 O4 Ce1 138.9(6) . 4
N1 O5 Ce1 96.2(8) . .
N1 O6 Ce1 96.5(9) . .
O6 N1 O7 118.8(18) . .
O6 N1 O5 119.2(12) . .
O7 N1 O5 122.0(18) . .
O2 C1 O1 122.1(8) . .
O2 C1 C2 120.2(8) . .
O1 C1 C2 117.7(9) . .
C7 C2 C3 119.9(9) . .
C7 C2 C1 122.0(8) . .
C3 C2 C1 118.1(8) . .
C4 C3 C2 120.1(9) . .
C5 C4 C3 119.1(9) . .
C5 C4 C8 120.7(8) . .
C3 C4 C8 120.2(9) . .
C6 C5 C4 122.2(9) . .
C5 C6 C7 118.1(9) . .
C5 C6 C9 121.1(8) . .
C7 C6 C9 120.7(8) . .
C2 C7 C6 120.4(8) . .
O4 C8 O3 124.7(8) . .
O4 C8 C4 118.4(8) . .
O3 C8 C4 116.9(8) . .
C10 C9 C11 117.9(9) . 2
C10 C9 C6 122.2(9) . .
C11 C9 C6 119.9(9) 2 .
C9 C10 C11 120.1(10) . .
C9 C11 C10 122.0(10) 2 .

loop_
_geom_bond_atom_site_label_1
_geom_bond_atom_site_label_2
_geom_bond_distance
_geom_bond_site_symmetry_2
Ce1 O3 2.433(7) 6_566
Ce1 O1W 2.442(8) .
Ce1 O1 2.450(6) 7_556
Ce1 O4 2.457(6) 4_545
Ce1 O2W 2.475(8) .
Ce1 O2 2.508(6) .
Ce1 O5 2.619(9) .
Ce1 O6 2.653(10) .
Ce1 O1 2.763(7) .
Ce1 Ce1 4.1547(10) 7_556
O1 C1 1.269(11) .
O1 Ce1 2.450(6) 7_556
O2 C1 1.228(11) .
O3 C8 1.251(11) .
O3 Ce1 2.433(7) 6_565
O4 C8 1.249(11) .
O4 Ce1 2.457(6) 4
O5 N1 1.272(18) .
O6 N1 1.202(17) .
O7 N1 1.254(15) .
C1 C2 1.495(12) .
C2 C7 1.384(12) .
C2 C3 1.400(12) .
C3 C4 1.393(13) .
C4 C5 1.388(13) .
C4 C8 1.486(12) .
C5 C6 1.377(12) .
C6 C7 1.421(13) .
C6 C9 1.486(13) .
C9 C10 1.364(13) .
C9 C11 1.375(14) 2
C10 C11 1.390(14) .
C11 C9 1.375(14) 2
